data_1507743
loop_
_publ_author_name
'Bhakuni, Bhagat Singh'
'Kumar, Amit'
'Balkrishna, Shah Jaimin'
'Sheikh, Javeed Ahmed'
'Konar, Sanjit'
'Kumar, Sangit'

_publ_section_title
;
 KO(t)Bu Mediated Synthesis of Phenanthridinones and Dibenzoazepinones.
;
_journal_issue 11
_journal_name_full 'Organic letters'
_journal_page_first 2838
_journal_page_last 2841
_journal_paper_doi 10.1021/ol301077y
_journal_volume 14
_journal_year 2012
_chemical_formula_sum 'C15 H13 N O2'
_chemical_formula_weight 239.2732
_space_group_IT_number 14
_symmetry_cell_setting monoclinic
_symmetry_space_group_name_Hall '-P 2ybc'
_symmetry_space_group_name_H-M 'P 1 21/c 1'
_atom_sites_solution_hydrogens geom
_atom_sites_solution_primary direct
_atom_sites_solution_secondary difmap
_audit_creation_method SHELXL-97
_cell_angle_alpha 90.00
_cell_angle_beta 98.272(4)
_cell_angle_gamma 90.00
_cell_formula_units_Z 8
_cell_length_a 13.3427(7)
_cell_length_b 12.7932(6)
_cell_length_c 14.2313(7)
_cell_measurement_temperature 296(2)
_cell_volume 2404.0(2)
_computing_cell_refinement 'Bruker SMART'
_computing_data_collection 'Bruker SMART'
_computing_data_reduction 'Bruker SAINT'
_computing_molecular_graphics 'Bruker SHELXTL'
_computing_publication_material 'Bruker SHELXTL'
_computing_structure_refinement 'SHELXL-97 (Sheldrick, 1997)'
_computing_structure_solution 'SHELXS-97 (Sheldrick, 1990)'
_diffrn_ambient_temperature 296(2)
_diffrn_measured_fraction_theta_full 0.991
_diffrn_measured_fraction_theta_max 0.991
_diffrn_measurement_device_type 'CCD area detector'
_diffrn_measurement_method 'phi and omega scans'
_diffrn_radiation_monochromator graphite
_diffrn_radiation_source 'fine-focus sealed tube'
_diffrn_radiation_type MoK\a
_diffrn_radiation_wavelength 0.71073
_diffrn_reflns_av_R_equivalents 0.0780
_diffrn_reflns_av_sigmaI/netI 0.1010
_diffrn_reflns_limit_h_max 16
_diffrn_reflns_limit_h_min -17
_diffrn_reflns_limit_k_max 16
_diffrn_reflns_limit_k_min -16
_diffrn_reflns_limit_l_max 18
_diffrn_reflns_limit_l_min -15
_diffrn_reflns_number 20400
_diffrn_reflns_theta_full 27.54
_diffrn_reflns_theta_max 27.54
_diffrn_reflns_theta_min 1.54
_exptl_absorpt_coefficient_mu 0.088
_exptl_absorpt_correction_T_max 0.981
_exptl_absorpt_correction_T_min 0.944
_exptl_absorpt_correction_type 'Empirical''Bruker SADABS V2.10'
_exptl_absorpt_process_details 'Bruker SADABS V2.10'
_exptl_crystal_colour Colourless
_exptl_crystal_density_diffrn 1.322
_exptl_crystal_density_method 'not measured'
_exptl_crystal_description Needle
_exptl_crystal_F_000 1056
_exptl_crystal_size_max 0.45
_exptl_crystal_size_mid 0.20
_exptl_crystal_size_min 0.15
_refine_diff_density_max 0.212
_refine_diff_density_min -0.249
_refine_diff_density_rms 0.048
_refine_ls_extinction_method none
_refine_ls_goodness_of_fit_ref 0.928
_refine_ls_hydrogen_treatment mixed
_refine_ls_matrix_type full
_refine_ls_number_parameters 335
_refine_ls_number_reflns 5498
_refine_ls_number_restraints 0
_refine_ls_restrained_S_all 0.928
_refine_ls_R_factor_all 0.1509
_refine_ls_R_factor_gt 0.0616
_refine_ls_shift/su_max 0.001
_refine_ls_shift/su_mean 0.000
_refine_ls_structure_factor_coef Fsqd
_refine_ls_weighting_details 'calc w=1/[\s^2^(Fo^2^)+(0.1000P)^2^+0.0000P] where P=(Fo^2^+2Fc^2^)/3'
_refine_ls_weighting_scheme calc
_refine_ls_wR_factor_gt 0.1495
_refine_ls_wR_factor_ref 0.1994
_reflns_number_gt 2545
_reflns_number_total 5498
_reflns_threshold_expression >2sigma(I)
_cod_data_source_file ol301077y_si_002.cif
_cod_data_source_block bhagat
_cod_original_sg_symbol_H-M P21/c
_cod_database_code 1507743

loop_
_symmetry_equiv_pos_as_xyz
'x, y, z'
'-x, y+1/2, -z+1/2'
'-x, -y, -z'
'x, -y-1/2, z-1/2'

loop_
_atom_site_label
_atom_site_type_symbol
_atom_site_fract_x
_atom_site_fract_y
_atom_site_fract_z
_atom_site_U_iso_or_equiv
_atom_site_adp_type
_atom_site_occupancy
_atom_site_symmetry_multiplicity
_atom_site_calc_flag
_atom_site_refinement_flags
O4 O 1.00081(12) 0.75176(14) 1.07347(14) 0.0538(5) Uani 1 1 d .
O1 O 0.99187(12) 0.22965(14) 0.17455(14) 0.0523(5) Uani 1 1 d .
N1 N 0.86951(16) 0.16517(17) 0.25136(18) 0.0451(6) Uani 1 1 d .
O3 O 0.90182(14) 0.98062(15) 0.84050(14) 0.0560(5) Uani 1 1 d .
N2 N 0.88705(15) 0.84387(17) 0.97468(17) 0.0431(6) Uani 1 1 d .
C6 C 0.68618(19) 0.1386(2) 0.2024(2) 0.0494(7) Uani 1 1 d .
C7 C 0.90666(18) 0.19267(18) 0.1712(2) 0.0419(7) Uani 1 1 d .
C8 C 0.80602(17) 0.91591(19) 0.95264(19) 0.0409(6) Uani 1 1 d .
C9 C 0.92732(18) 0.81097(19) 1.0628(2) 0.0414(6) Uani 1 1 d .
C10 C 0.81528(18) 0.9888(2) 0.8808(2) 0.0451(7) Uani 1 1 d .
C11 C 0.74732(18) 0.2556(2) 0.0828(2) 0.0463(7) Uani 1 1 d .
C12 C 0.71695(18) 0.9123(2) 0.9940(2) 0.0454(7) Uani 1 1 d .
C13 C 0.69681(18) 0.8313(2) 1.0628(2) 0.0471(7) Uani 1 1 d .
C14 C 0.77216(18) 0.7988(2) 1.1357(2) 0.0448(7) Uani 1 1 d .
O2 O 0.87616(18) 0.00426(16) 0.36533(16) 0.0752(7) Uani 1 1 d .
C16 C 0.87519(17) 0.8470(2) 1.14350(19) 0.0456(7) Uani 1 1 d .
H16A H 0.9149 0.8270 1.2033 0.055 Uiso 1 1 calc R
H16B H 0.8692 0.9225 1.1422 0.055 Uiso 1 1 calc R
C17 C 0.77849(19) 0.10937(19) 0.2551(2) 0.0456(7) Uani 1 1 d .
C18 C 0.83564(18) 0.1823(2) 0.0794(2) 0.0476(7) Uani 1 1 d .
H18A H 0.8116 0.1108 0.0713 0.057 Uiso 1 1 calc R
H18B H 0.8705 0.2001 0.0263 0.057 Uiso 1 1 calc R
C19 C 0.67682(19) 0.2337(2) 0.1431(2) 0.0494(7) Uani 1 1 d .
C20 C 0.64344(19) 0.9888(2) 0.9664(2) 0.0582(8) Uani 1 1 d .
H20 H 0.5850 0.9899 0.9950 0.070 Uiso 1 1 calc R
C21 C 0.7507(2) 0.7234(2) 1.1998(2) 0.0608(8) Uani 1 1 d .
H21 H 0.8012 0.7014 1.2476 0.073 Uiso 1 1 calc R
C22 C 0.7405(2) 1.0610(2) 0.8546(2) 0.0556(8) Uani 1 1 d .
H22 H 0.7474 1.1093 0.8071 0.067 Uiso 1 1 calc R
C23 C 0.6010(2) 0.7868(3) 1.0580(3) 0.0653(9) Uani 1 1 d .
H23 H 0.5501 0.8075 1.0100 0.078 Uiso 1 1 calc R
C24 C 0.7831(2) 0.0219(2) 0.3138(2) 0.0576(8) Uani 1 1 d .
C25 C 0.5961(2) 0.3032(3) 0.1454(2) 0.0623(9) Uani 1 1 d .
H25 H 0.5474 0.2890 0.1842 0.075 Uiso 1 1 calc R
C26 C 0.7377(2) 0.3460(3) 0.0286(2) 0.0647(9) Uani 1 1 d .
H26 H 0.7852 0.3609 -0.0113 0.078 Uiso 1 1 calc R
C27 C 0.9023(2) 1.0283(3) 0.7503(2) 0.0700(9) Uani 1 1 d .
H27A H 0.8445 1.0051 0.7074 0.105 Uiso 1 1 calc R
H27B H 0.9631 1.0091 0.7257 0.105 Uiso 1 1 calc R
H27C H 0.8998 1.1029 0.7569 0.105 Uiso 1 1 calc R
C28 C 0.6552(2) 1.0618(2) 0.8987(2) 0.0626(9) Uani 1 1 d .
H28 H 0.6055 1.1121 0.8824 0.075 Uiso 1 1 calc R
C29 C 0.6011(2) 0.0766(3) 0.2079(2) 0.0671(9) Uani 1 1 d .
H29 H 0.5389 0.0953 0.1738 0.081 Uiso 1 1 calc R
C30 C 0.6084(3) -0.0110(3) 0.2628(3) 0.0808(11) Uani 1 1 d .
H30 H 0.5515 -0.0529 0.2633 0.097 Uiso 1 1 calc R
C31 C 0.6585(3) 0.4141(3) 0.0330(3) 0.0806(11) Uani 1 1 d .
H31 H 0.6531 0.4747 -0.0033 0.097 Uiso 1 1 calc R
C32 C 0.6980(3) -0.0389(2) 0.3176(3) 0.0753(11) Uani 1 1 d .
H32 H 0.7013 -0.0976 0.3566 0.090 Uiso 1 1 calc R
C33 C 0.6552(3) 0.6806(3) 1.1935(3) 0.0753(10) Uani 1 1 d .
H33 H 0.6416 0.6300 1.2369 0.090 Uiso 1 1 calc R
C34 C 0.5798(2) 0.7129(3) 1.1226(3) 0.0773(10) Uani 1 1 d .
H34 H 0.5150 0.6849 1.1186 0.093 Uiso 1 1 calc R
C35 C 0.5883(3) 0.3921(3) 0.0909(3) 0.0780(10) Uani 1 1 d .
H35 H 0.5345 0.4378 0.0935 0.094 Uiso 1 1 calc R
C40 C 0.8882(3) -0.0830(3) 0.4292(3) 0.1079(15) Uani 1 1 d .
H40A H 0.8474 -0.0725 0.4787 0.162 Uiso 1 1 calc R
H40B H 0.9580 -0.0890 0.4565 0.162 Uiso 1 1 calc R
H40C H 0.8672 -0.1458 0.3950 0.162 Uiso 1 1 calc R
H1A H 0.926(2) 0.831(2) 0.926(2) 0.069(10) Uiso 1 1 d .
H2A H 0.912(2) 0.171(2) 0.306(2) 0.072(10) Uiso 1 1 d .

loop_
_atom_site_aniso_label
_atom_site_aniso_U_11
_atom_site_aniso_U_22
_atom_site_aniso_U_33
_atom_site_aniso_U_23
_atom_site_aniso_U_13
_atom_site_aniso_U_12
O4 0.0458(11) 0.0610(12) 0.0544(14) 0.0048(10) 0.0066(9) 0.0168(9)
O1 0.0418(11) 0.0621(12) 0.0541(14) -0.0072(10) 0.0103(9) -0.0075(9)
N1 0.0467(13) 0.0476(13) 0.0407(16) -0.0010(12) 0.0052(11) -0.0061(10)
O3 0.0579(12) 0.0583(12) 0.0528(14) 0.0133(11) 0.0112(10) 0.0081(9)
N2 0.0433(12) 0.0468(13) 0.0386(15) 0.0008(11) 0.0042(11) 0.0087(10)
C6 0.0508(16) 0.0550(17) 0.0456(19) -0.0085(15) 0.0176(13) -0.0104(13)
C7 0.0419(15) 0.0366(14) 0.049(2) -0.0044(13) 0.0129(13) -0.0002(11)
C8 0.0399(14) 0.0395(14) 0.0410(17) -0.0026(13) -0.0026(11) 0.0067(11)
C9 0.0380(14) 0.0417(14) 0.0435(18) -0.0005(13) 0.0025(12) 0.0032(11)
C10 0.0458(15) 0.0437(15) 0.0444(18) -0.0015(14) 0.0024(12) 0.0037(12)
C11 0.0444(15) 0.0572(17) 0.0362(18) -0.0030(14) 0.0021(12) -0.0053(12)
C12 0.0396(14) 0.0495(16) 0.0444(18) -0.0042(14) -0.0034(12) 0.0047(12)
C13 0.0402(14) 0.0518(16) 0.0494(19) -0.0035(15) 0.0068(12) 0.0006(12)
C14 0.0425(14) 0.0499(16) 0.0426(18) -0.0035(14) 0.0086(12) 0.0039(11)
O2 0.1021(18) 0.0571(14) 0.0702(17) 0.0221(12) 0.0253(14) 0.0198(12)
C16 0.0423(14) 0.0540(16) 0.0395(18) -0.0016(14) 0.0019(12) 0.0064(12)
C17 0.0597(17) 0.0388(15) 0.0415(18) -0.0052(13) 0.0185(13) -0.0087(12)
C18 0.0470(15) 0.0587(17) 0.0389(18) -0.0074(14) 0.0120(12) -0.0097(13)
C19 0.0435(15) 0.0619(18) 0.0421(19) -0.0075(15) 0.0033(12) -0.0087(13)
C20 0.0393(15) 0.070(2) 0.063(2) -0.0060(18) 0.0005(14) 0.0115(14)
C21 0.0570(19) 0.0636(19) 0.062(2) 0.0045(17) 0.0094(15) 0.0057(15)
C22 0.0640(19) 0.0505(17) 0.049(2) 0.0067(15) -0.0020(15) 0.0117(14)
C23 0.0444(16) 0.076(2) 0.073(2) 0.003(2) 0.0017(15) -0.0051(15)
C24 0.076(2) 0.0471(17) 0.053(2) -0.0018(16) 0.0221(17) 0.0028(15)
C25 0.0478(17) 0.088(2) 0.053(2) -0.0062(19) 0.0128(14) 0.0048(16)
C26 0.0595(19) 0.082(2) 0.052(2) 0.0151(18) 0.0070(15) 0.0006(16)
C27 0.070(2) 0.076(2) 0.064(2) 0.0215(19) 0.0109(17) -0.0048(16)
C28 0.0533(18) 0.0602(19) 0.069(2) -0.0004(18) -0.0083(16) 0.0205(14)
C29 0.065(2) 0.079(2) 0.060(2) -0.0095(19) 0.0210(16) -0.0237(16)
C30 0.096(3) 0.081(3) 0.072(3) -0.016(2) 0.034(2) -0.040(2)
C31 0.086(2) 0.081(2) 0.075(3) 0.027(2) 0.012(2) 0.020(2)
C32 0.122(3) 0.0513(19) 0.064(3) -0.0021(18) 0.051(2) -0.022(2)
C33 0.074(2) 0.070(2) 0.086(3) 0.018(2) 0.025(2) -0.0035(17)
C34 0.0540(19) 0.082(2) 0.097(3) 0.008(2) 0.0140(19) -0.0134(17)
C35 0.074(2) 0.091(3) 0.068(3) 0.013(2) 0.0050(19) 0.0266(19)
C40 0.164(4) 0.075(3) 0.091(3) 0.039(3) 0.040(3) 0.042(3)

loop_
_atom_type_symbol
_atom_type_description
_atom_type_scat_dispersion_real
_atom_type_scat_dispersion_imag
_atom_type_scat_source
C C 0.0033 0.0016 'International Tables Vol C Tables 4.2.6.8 and 6.1.1.4'
H H 0.0000 0.0000 'International Tables Vol C Tables 4.2.6.8 and 6.1.1.4'
N N 0.0061 0.0033 'International Tables Vol C Tables 4.2.6.8 and 6.1.1.4'
O O 0.0106 0.0060 'International Tables Vol C Tables 4.2.6.8 and 6.1.1.4'

loop_
_geom_angle_atom_site_label_1
_geom_angle_atom_site_label_2
_geom_angle_atom_site_label_3
_geom_angle
C7 N1 C17 125.7(2)
C10 O3 C27 117.4(2)
C9 N2 C8 126.3(2)
C29 C6 C17 118.6(3)
C29 C6 C19 119.9(3)
C17 C6 C19 121.6(2)
O1 C7 N1 121.2(3)
O1 C7 C18 122.1(2)
N1 C7 C18 116.6(2)
C12 C8 C10 119.8(2)
C12 C8 N2 123.4(2)
C10 C8 N2 116.6(2)
O4 C9 N2 120.4(2)
O4 C9 C16 123.0(2)
N2 C9 C16 116.5(2)
O3 C10 C22 124.3(3)
O3 C10 C8 115.1(2)
C22 C10 C8 120.6(3)
C26 C11 C19 119.6(3)
C26 C11 C18 120.7(3)
C19 C11 C18 119.7(3)
C8 C12 C20 117.5(3)
C8 C12 C13 123.2(2)
C20 C12 C13 119.3(3)
C23 C13 C14 118.1(3)
C23 C13 C12 120.5(3)
C14 C13 C12 121.3(2)
C21 C14 C13 120.0(3)
C21 C14 C16 120.9(3)
C13 C14 C16 119.2(3)
C24 O2 C40 118.6(3)
C14 C16 C9 109.9(2)
C24 C17 C6 119.8(2)
C24 C17 N1 117.6(3)
C6 C17 N1 122.6(2)
C7 C18 C11 108.3(2)
C11 C19 C25 118.5(3)
C11 C19 C6 120.7(2)
C25 C19 C6 120.8(3)
C28 C20 C12 121.8(3)
C33 C21 C14 120.8(3)
C10 C22 C28 119.9(3)
C34 C23 C13 121.6(3)
O2 C24 C32 124.9(3)
O2 C24 C17 114.4(3)
C32 C24 C17 120.7(3)
C35 C25 C19 120.7(3)
C31 C26 C11 120.8(3)
C20 C28 C22 120.2(3)
C30 C29 C6 120.5(3)
C29 C30 C32 121.6(3)
C35 C31 C26 119.7(3)
C30 C32 C24 118.8(3)
C21 C33 C34 119.9(3)
C23 C34 C33 119.6(3)
C31 C35 C25 120.6(3)

loop_
_geom_bond_atom_site_label_1
_geom_bond_atom_site_label_2
_geom_bond_distance
O4 C9 1.231(3)
O1 C7 1.226(3)
N1 C7 1.354(3)
N1 C17 1.416(3)
O3 C10 1.365(3)
O3 C27 1.422(3)
N2 C9 1.358(3)
N2 C8 1.421(3)
C6 C29 1.397(4)
C6 C17 1.398(4)
C6 C19 1.476(4)
C7 C18 1.505(4)
C8 C12 1.400(4)
C8 C10 1.403(4)
C9 C16 1.498(4)
C10 C22 1.371(4)
C11 C26 1.386(4)
C11 C19 1.389(4)
C11 C18 1.512(4)
C12 C20 1.401(4)
C12 C13 1.478(4)
C13 C23 1.392(4)
C13 C14 1.400(4)
C14 C21 1.386(4)
C14 C16 1.496(3)
O2 C24 1.367(3)
O2 C40 1.433(4)
C17 C24 1.392(4)
C19 C25 1.400(4)
C20 C28 1.367(4)
C21 C33 1.377(4)
C22 C28 1.376(4)
C23 C34 1.376(4)
C24 C32 1.384(4)
C25 C35 1.371(4)
C26 C31 1.377(4)
C29 C30 1.361(5)
C30 C32 1.378(5)
C31 C35 1.364(5)
C33 C34 1.382(5)

loop_
_cod_related_entry_id
_cod_related_entry_database
_cod_related_entry_code
1 ChemSpider 30651917
